data_2215171
loop_
_publ_author_name
'Tatar Y\?ild\?ir\?im, Leyla'
'Ergun, \"Umit'

_publ_section_title
Bis[\m~2~-<i>N</i>,<i>N</i>'-bis(2-oxidobenzyl)propane-1,3-diamine]-1\k^4^<i>O</i>,<i>N</i>,<i>N</i>',<i>O</i>':2\k^2^<i>O</i>,<i>O</i>';2\k^2^<i>O</i>,<i>O</i>':3\k^4^<i>O</i>,<i>N</i>,<i>N</i>',<i>O</i>'-bis(<i>N</i>,<i>N</i>'-dimethylformamide)-1\k<i>O</i>,3\k<i>O</i>-di-\m~2~-acetato-1:2\k^2^<i>O</i>:<i>O</i>';2:3\k^2^<i>O</i>:<i>O</i>'-dinickel(II)zinc(II)
_journal_coeditor_code HK2314
_journal_issue 9
_journal_name_full 'Acta Crystallographica Section E'
_journal_page_first m2424
_journal_page_last m2425
_journal_paper_doi 10.1107/S160053680704144X
_journal_volume 63
_journal_year 2007
_chemical_formula_iupac '[Ni2 Zn (C17 H20 N2 O2)2 (C2 H3 O2)2 (C3 H7 N O)2]'
_chemical_formula_moiety 'C44 H60 N6 Ni2 O10 Zn'
_chemical_formula_sum 'C44 H60 N6 Ni2 O10 Zn'
_chemical_formula_weight 1015.75
_chemical_name_systematic
;
Bis[\m~2~-<i>N</i>,<i>N</i>'-bis(2-oxidobenzyl)propane-1,3-diamine]-
1\k^4^<i>O</i>,<i>N</i>,<i>N</i>',<i>O</i>':2\k^2^<i>O</i>,<i>O</i>';
2\k^2^<i>O</i>,<i>O</i>':3\k^4^<i>O</i>,<i>N</i>,<i>N</i>',<i>O</i>'-
bis(<i>N</i>,<i>N</i>'-dimethylformamide)-1\k<i>O</i>,3\k<i>O</i>-di-\m~2~-
formato-1:2\k^2^<i>O</i>:<i>O</i>';2:3\k^2^<i>O</i>:<i>O</i>'-
dinickel(II)zinc(II)
;
_space_group_IT_number 14
_symmetry_cell_setting monoclinic
_symmetry_space_group_name_Hall '-P 2yn'
_symmetry_space_group_name_H-M 'P 1 21/n 1'
_atom_sites_solution_hydrogens geomt
_atom_sites_solution_primary direct
_atom_sites_solution_secondary difmap
_audit_creation_method SHELXL-97
_cell_angle_alpha 90
_cell_angle_beta 92.124(13)
_cell_angle_gamma 90
_cell_formula_units_Z 2
_cell_length_a 10.3035(13)
_cell_length_b 17.894(4)
_cell_length_c 12.584(2)
_cell_measurement_reflns_used 15
_cell_measurement_temperature 298(2)
_cell_measurement_theta_max 23.58
_cell_measurement_theta_min 21.24
_cell_volume 2318.5(7)
_computing_cell_refinement 'CAD-4 EXPRESS (Enraf--Nonius, 1994)'
_computing_data_collection 'CAD-4 EXPRESS (Enraf--Nonius, 1994)'
_computing_data_reduction 'XCAD4 (Harms & Wocadlo, 1995)'
_computing_molecular_graphics 'ORTEP-3 for Windows (Farrugia, 1997)'
_computing_publication_material 'WinGX (Farrugia, 1999)'
_computing_structure_refinement 'SHELXL97 (Sheldrick, 1997)'
_computing_structure_solution 'SHELXS97 (Sheldrick, 1997)'
_diffrn_measured_fraction_theta_full 1
_diffrn_measured_fraction_theta_max 1
_diffrn_measurement_device_type 'Enraf--Nonius TurboCAD-4'
_diffrn_measurement_method 'non-profiled \w'
_diffrn_radiation_monochromator graphite
_diffrn_radiation_source 'fine-focus sealed tube'
_diffrn_radiation_type CuK\a
_diffrn_radiation_wavelength 1.54184
_diffrn_reflns_av_R_equivalents 0.0325
_diffrn_reflns_limit_h_max 0
_diffrn_reflns_limit_h_min -12
_diffrn_reflns_limit_k_max 22
_diffrn_reflns_limit_k_min 0
_diffrn_reflns_limit_l_max 15
_diffrn_reflns_limit_l_min -15
_diffrn_reflns_number 4319
_diffrn_reflns_theta_full 74.24
_diffrn_reflns_theta_max 74.24
_diffrn_reflns_theta_min 4.3
_diffrn_standards_decay_% 1
_diffrn_standards_interval_time 120
_diffrn_standards_number 3
_exptl_absorpt_coefficient_mu 2.06
_exptl_absorpt_correction_T_max 0.814
_exptl_absorpt_correction_T_min 0.781
_exptl_absorpt_correction_type psi-scan
_exptl_absorpt_process_details '(North <i>et al.</i>,  1968)'
_exptl_crystal_colour blue
_exptl_crystal_density_diffrn 1.444
_exptl_crystal_density_method 'not measured'
_exptl_crystal_description needle
_exptl_crystal_F_000 1064
_exptl_crystal_size_max 0.3
_exptl_crystal_size_mid 0.1
_exptl_crystal_size_min 0.1
_refine_diff_density_max 0.323
_refine_diff_density_min -0.854
_refine_ls_goodness_of_fit_ref 1.026
_refine_ls_hydrogen_treatment noref
_refine_ls_matrix_type full
_refine_ls_number_parameters 285
_refine_ls_number_reflns 4017
_refine_ls_number_restraints 0
_refine_ls_restrained_S_all 1.026
_refine_ls_R_factor_all 0.1257
_refine_ls_R_factor_gt 0.0559
_refine_ls_shift/su_max 0.000
_refine_ls_shift/su_mean 0.000
_refine_ls_structure_factor_coef Fsqd
_refine_ls_weighting_details 'calc w=1/[\s^2^(Fo^2^)+(0.0755P)^2^+2.4395P] where P=(Fo^2^+2Fc^2^)/3'
_refine_ls_weighting_scheme calc
_refine_ls_wR_factor_gt 0.1423
_refine_ls_wR_factor_ref 0.176
_reflns_number_gt 2381
_reflns_number_total 4017
_reflns_threshold_expression I>2\s(I)
_cod_data_source_file hk2314.cif
_cod_data_source_block I
_cod_original_sg_symbol_H-M 'P 21/n'
_cod_database_code 2215171
_cod_database_fobs_code 2215171

loop_
_symmetry_equiv_pos_as_xyz
'x, y, z'
'-x+1/2, y+1/2, -z+1/2'
'-x, -y, -z'
'x-1/2, -y-1/2, z-1/2'

loop_
_atom_site_type_symbol
_atom_site_label
_atom_site_fract_x
_atom_site_fract_y
_atom_site_fract_z
_atom_site_U_iso_or_equiv
_atom_site_adp_type
_atom_site_calc_flag
_atom_site_refinement_flags
_atom_site_occupancy
Zn Zn 0 0 0 0.0520(4) Uani d S 1
Ni Ni 0.03300(9) 0.14110(5) -0.13520(7) 0.0397(3) Uani d . 1
O O1 0.0849(4) 0.0312(2) -0.1398(3) 0.0419(9) Uani d . 1
O O2 -0.0889(3) 0.1023(2) -0.0233(3) 0.0400(9) Uani d . 1
O O3 0.1493(4) 0.0619(2) 0.0801(3) 0.0434(10) Uani d . 1
O O4 0.1688(4) 0.1660(2) -0.0187(3) 0.0469(10) Uani d . 1
O O5 -0.1190(4) 0.1291(2) -0.2579(3) 0.0506(11) Uani d . 1
N N1 0.1567(5) 0.1698(3) -0.2571(4) 0.0488(13) Uani d . 1
H H1 0.1066 0.173 -0.318 0.059 Uiso calc R 1
N N2 -0.0410(4) 0.2498(3) -0.1248(4) 0.0438(12) Uani d . 1
H H2 -0.0984 0.2555 -0.1809 0.053 Uiso calc R 1
N N3 -0.3129(5) 0.0750(3) -0.2948(4) 0.0551(14) Uani d . 1
C C1 0.1100(5) -0.0014(4) -0.2319(5) 0.0452(14) Uani d . 1
C C2 0.0630(6) -0.0711(4) -0.2601(6) 0.0602(18) Uani d . 1
H H2A 0.0167 -0.0984 -0.2113 0.072 Uiso calc R 1
C C3 0.0832(8) -0.1012(5) -0.3592(7) 0.081(3) Uani d . 1
H H3 0.0491 -0.1478 -0.3773 0.098 Uiso calc R 1
C C4 0.1544(10) -0.0616(6) -0.4316(6) 0.092(3) Uani d . 1
H H4 0.1664 -0.0805 -0.4994 0.111 Uiso calc R 1
C C5 0.2067(9) 0.0058(6) -0.4019(6) 0.087(3) Uani d . 1
H H5 0.2571 0.0313 -0.4498 0.104 Uiso calc R 1
C C6 0.1877(6) 0.0369(4) -0.3051(5) 0.0560(17) Uani d . 1
C C7 0.2506(6) 0.1092(4) -0.2724(6) 0.064(2) Uani d . 1
H H7A 0.3009 0.1016 -0.2066 0.077 Uiso calc R 1
H H7B 0.3102 0.1242 -0.3264 0.077 Uiso calc R 1
C C8 0.2227(6) 0.2431(4) -0.2424(5) 0.0617(19) Uani d . 1
H H8A 0.2788 0.2516 -0.3014 0.074 Uiso calc R 1
H H8B 0.2769 0.2415 -0.1777 0.074 Uiso calc R 1
C C9 0.1284(6) 0.3073(4) -0.2357(5) 0.0598(19) Uani d . 1
H H9A 0.0656 0.3037 -0.2948 0.072 Uiso calc R 1
H H9B 0.1757 0.3537 -0.2435 0.072 Uiso calc R 1
C C10 0.0561(6) 0.3104(3) -0.1333(5) 0.0559(17) Uani d . 1
H H10A 0.1181 0.307 -0.0737 0.067 Uiso calc R 1
H H10B 0.0123 0.3582 -0.129 0.067 Uiso calc R 1
C C11 -0.1156(6) 0.2582(3) -0.0284(5) 0.0502(16) Uani d . 1
H H11A -0.1456 0.3094 -0.0236 0.06 Uiso calc R 1
H H11B -0.0592 0.2482 0.0333 0.06 Uiso calc R 1
C C12 -0.2309(5) 0.2065(3) -0.0269(4) 0.0417(14) Uani d . 1
C C13 -0.3568(6) 0.2341(4) -0.0311(5) 0.0596(18) Uani d . 1
H H13 -0.3703 0.2853 -0.038 0.072 Uiso calc R 1
C C14 -0.4622(6) 0.1873(4) -0.0254(6) 0.065(2) Uani d . 1
H H14 -0.5461 0.2065 -0.0297 0.078 Uiso calc R 1
C C15 -0.4417(6) 0.1110(4) -0.0130(5) 0.0599(18) Uani d . 1
H H15 -0.5125 0.0792 -0.0075 0.072 Uiso calc R 1
C C16 -0.3172(6) 0.0817(4) -0.0088(5) 0.0505(16) Uani d . 1
H H16 -0.305 0.0306 0.0012 0.061 Uiso calc R 1
C C17 -0.2101(5) 0.1283(3) -0.0194(4) 0.0402(13) Uani d . 1
C C18 0.1879(5) 0.1269(4) 0.0641(5) 0.0441(14) Uani d . 1
C C19 0.2672(7) 0.1630(4) 0.1520(5) 0.0622(19) Uani d . 1
H H19A 0.2914 0.2125 0.1309 0.093 Uiso calc R 1
H H19B 0.3441 0.1339 0.1668 0.093 Uiso calc R 1
H H19C 0.2171 0.1658 0.2147 0.093 Uiso calc R 1
C C20 -0.1918(6) 0.0743(4) -0.2577(5) 0.0530(17) Uani d . 1
H H20 -0.1591 0.0298 -0.2296 0.064 Uiso calc R 1
C C21 -0.3956(9) 0.0099(5) -0.2891(8) 0.105(3) Uani d . 1
H H21A -0.48 0.0215 -0.3196 0.158 Uiso calc R 1
H H21B -0.4035 -0.0044 -0.2161 0.158 Uiso calc R 1
H H21C -0.3583 -0.0305 -0.3278 0.158 Uiso calc R 1
C C22 -0.3717(7) 0.1418(4) -0.3325(7) 0.093(3) Uani d . 1
H H22A -0.4598 0.1317 -0.3558 0.14 Uiso calc R 1
H H22B -0.3244 0.1608 -0.391 0.14 Uiso calc R 1
H H22C -0.3709 0.1781 -0.2764 0.14 Uiso calc R 1

loop_
_atom_site_aniso_label
_atom_site_aniso_U_11
_atom_site_aniso_U_22
_atom_site_aniso_U_33
_atom_site_aniso_U_12
_atom_site_aniso_U_13
_atom_site_aniso_U_23
Zn 0.0468(7) 0.0557(8) 0.0534(7) -0.0001(6) 0.0004(5) 0.0038(6)
Ni 0.0329(5) 0.0467(6) 0.0395(5) -0.0020(4) 0.0006(4) 0.0042(5)
O1 0.039(2) 0.046(2) 0.041(2) -0.0007(18) 0.0041(17) -0.0011(18)
O2 0.033(2) 0.043(2) 0.044(2) 0.0033(17) 0.0021(17) 0.0048(18)
O3 0.043(2) 0.040(2) 0.047(2) -0.0032(19) -0.0082(18) 0.0009(19)
O4 0.042(2) 0.053(3) 0.046(2) -0.0076(19) -0.0054(18) 0.009(2)
O5 0.044(2) 0.060(3) 0.047(2) -0.007(2) -0.0066(19) 0.005(2)
N1 0.040(3) 0.068(3) 0.039(3) -0.003(3) 0.001(2) 0.010(3)
N2 0.040(3) 0.047(3) 0.044(3) -0.004(2) -0.002(2) 0.006(2)
N3 0.044(3) 0.059(4) 0.061(3) -0.006(3) -0.017(3) 0.013(3)
C1 0.035(3) 0.054(4) 0.046(3) 0.011(3) 0.000(3) -0.007(3)
C2 0.047(4) 0.070(5) 0.064(4) 0.009(3) 0.003(3) -0.025(4)
C3 0.065(5) 0.089(6) 0.089(6) 0.025(5) -0.011(5) -0.039(5)
C4 0.106(7) 0.121(8) 0.050(5) 0.041(7) 0.012(5) -0.021(5)
C5 0.092(6) 0.110(8) 0.060(5) 0.023(6) 0.024(4) 0.002(5)
C6 0.046(4) 0.078(5) 0.044(4) 0.019(4) 0.008(3) 0.004(3)
C7 0.045(4) 0.083(5) 0.065(5) 0.004(4) 0.020(3) 0.024(4)
C8 0.047(4) 0.079(5) 0.058(4) -0.016(4) -0.001(3) 0.022(4)
C9 0.053(4) 0.070(5) 0.057(4) -0.017(4) -0.004(3) 0.019(4)
C10 0.057(4) 0.044(4) 0.065(4) -0.011(3) -0.008(3) 0.005(3)
C11 0.054(4) 0.043(4) 0.053(4) 0.005(3) -0.003(3) -0.001(3)
C12 0.035(3) 0.047(4) 0.043(3) 0.007(3) 0.002(3) 0.003(3)
C13 0.052(4) 0.063(5) 0.065(4) 0.017(3) 0.010(3) 0.012(4)
C14 0.038(4) 0.090(6) 0.068(5) 0.016(4) 0.007(3) 0.006(4)
C15 0.035(3) 0.078(5) 0.068(5) -0.003(3) 0.011(3) -0.005(4)
C16 0.035(3) 0.053(4) 0.064(4) -0.002(3) 0.008(3) -0.003(3)
C17 0.032(3) 0.053(4) 0.036(3) 0.003(3) 0.005(2) 0.000(3)
C18 0.032(3) 0.054(4) 0.047(3) 0.003(3) -0.002(2) -0.003(3)
C19 0.067(5) 0.060(4) 0.058(4) -0.014(4) -0.013(4) 0.001(3)
C20 0.046(4) 0.063(4) 0.049(4) 0.012(3) -0.015(3) 0.006(3)
C21 0.087(6) 0.088(6) 0.137 -0.028(5) -0.043(6) 0.025(6)
C22 0.057(5) 0.084(6) 0.137(8) -0.003(5) -0.017(5) 0.036(6)

loop_
_atom_type_symbol
_atom_type_description
_atom_type_scat_dispersion_real
_atom_type_scat_dispersion_imag
_atom_type_scat_source
C C 0.0181 0.0091 'International Tables Vol C Tables 4.2.6.8 and 6.1.1.4'
H H 0 0 'International Tables Vol C Tables 4.2.6.8 and 6.1.1.4'
N N 0.0311 0.018 'International Tables Vol C Tables 4.2.6.8 and 6.1.1.4'
Ni Ni -3.0029 0.5091 'International Tables Vol C Tables 4.2.6.8 and 6.1.1.4'
O O 0.0492 0.0322 'International Tables Vol C Tables 4.2.6.8 and 6.1.1.4'

loop_
_geom_angle_atom_site_label_1
_geom_angle_atom_site_label_2
_geom_angle_atom_site_label_3
_geom_angle_site_symmetry_1
_geom_angle_site_symmetry_3
_geom_angle
O2 Zn O2 . 3 180.0(3)
O2 Zn O1 . 3 99.24(15)
O2 Zn O1 3 3 80.76(15)
O2 Zn O1 . . 80.76(15)
O2 Zn O1 3 . 99.24(15)
O1 Zn O1 3 . 180.0(3)
O2 Zn O3 . 3 94.90(15)
O2 Zn O3 3 3 85.10(15)
O1 Zn O3 3 3 86.64(14)
O1 Zn O3 . 3 93.36(14)
O2 Zn O3 . . 85.10(15)
O2 Zn O3 3 . 94.90(15)
O1 Zn O3 3 . 93.36(14)
O1 Zn O3 . . 86.64(14)
O3 Zn O3 3 . 180.0(3)
O2 Zn Ni . 3 138.64(10)
O2 Zn Ni 3 3 41.36(10)
O1 Zn Ni 3 3 41.27(11)
O1 Zn Ni . 3 138.73(11)
O3 Zn Ni 3 3 74.97(10)
O3 Zn Ni . 3 105.03(10)
O2 Zn Ni . . 41.36(10)
O2 Zn Ni 3 . 138.64(10)
O1 Zn Ni 3 . 138.73(11)
O1 Zn Ni . . 41.27(11)
O3 Zn Ni 3 . 105.03(10)
O3 Zn Ni . . 74.97(10)
Ni Zn Ni 3 . 180.00(3)
O4 Ni O1 . . 93.30(16)
O4 Ni O2 . . 90.10(15)
O1 Ni O2 . . 81.99(15)
O4 Ni N1 . . 93.04(18)
O1 Ni N1 . . 92.76(18)
O2 Ni N1 . . 174.03(18)
O4 Ni N2 . . 89.64(18)
O1 Ni N2 . . 173.45(17)
O2 Ni N2 . . 92.17(17)
N1 Ni N2 . . 92.9(2)
O4 Ni O5 . . 172.84(17)
O1 Ni O5 . . 93.85(16)
O2 Ni O5 . . 90.62(15)
N1 Ni O5 . . 86.90(17)
N2 Ni O5 . . 83.21(17)
O4 Ni Zn . . 82.44(11)
O1 Ni Zn . . 42.04(10)
O2 Ni Zn . . 41.86(10)
N1 Ni Zn . . 133.64(15)
N2 Ni Zn . . 132.91(14)
O5 Ni Zn . . 102.77(12)
C20 O5 Ni . . 120.1(4)
C17 O2 Ni . . 120.5(3)
C17 O2 Zn . . 135.6(4)
Ni O2 Zn . . 96.77(15)
C1 O1 Ni . . 120.4(4)
C1 O1 Zn . . 136.4(4)
Ni O1 Zn . . 96.69(16)
C7 N1 C8 . . 111.5(5)
C7 N1 Ni . . 109.7(4)
C8 N1 Ni . . 114.4(4)
C7 N1 H1 . . 106.9
C8 N1 H1 . . 106.9
Ni N1 H1 . . 106.9
C11 N2 C10 . . 111.1(5)
C11 N2 Ni . . 110.5(3)
C10 N2 Ni . . 115.3(4)
C11 N2 H2 . . 106.5
C10 N2 H2 . . 106.5
Ni N2 H2 . . 106.5
O2 C17 C16 . . 122.7(5)
O2 C17 C12 . . 118.7(5)
C16 C17 C12 . . 118.6(5)
O1 C1 C2 . . 122.8(6)
O1 C1 C6 . . 119.1(6)
C2 C1 C6 . . 118.1(6)
C13 C12 C17 . . 119.5(6)
C13 C12 C11 . . 121.2(6)
C17 C12 C11 . . 119.3(5)
C15 C16 C17 . . 120.3(6)
C15 C16 H16 . . 119.8
C17 C16 H16 . . 119.8
C6 C5 C4 . . 122.5(9)
C6 C5 H5 . . 118.7
C4 C5 H5 . . 118.7
N2 C11 C12 . . 112.7(5)
N2 C11 H11A . . 109.1
C12 C11 H11A . . 109.1
N2 C11 H11B . . 109.1
C12 C11 H11B . . 109.1
H11A C11 H11B . . 107.8
N1 C8 C9 . . 112.7(5)
N1 C8 H8A . . 109
C9 C8 H8A . . 109
N1 C8 H8B . . 109
C9 C8 H8B . . 109
H8A C8 H8B . . 107.8
C8 C9 C10 . . 114.4(5)
C8 C9 H9A . . 108.7
C10 C9 H9A . . 108.7
C8 C9 H9B . . 108.7
C10 C9 H9B . . 108.7
H9A C9 H9B . . 107.6
C5 C6 C1 . . 119.1(8)
C5 C6 C7 . . 121.7(7)
C1 C6 C7 . . 119.2(6)
N1 C7 C6 . . 113.1(5)
N1 C7 H7A . . 109
C6 C7 H7A . . 109
N1 C7 H7B . . 109
C6 C7 H7B . . 109
H7A C7 H7B . . 107.8
C18 O4 Ni . . 123.6(4)
C18 O3 Zn . . 129.8(4)
C20 N3 C22 . . 121.0(6)
C20 N3 C21 . . 121.9(6)
C22 N3 C21 . . 116.8(6)
O3 C18 O4 . . 127.5(6)
O3 C18 C19 . . 116.8(5)
O4 C18 C19 . . 115.8(6)
C16 C15 C14 . . 120.9(6)
C16 C15 H15 . . 119.5
C14 C15 H15 . . 119.5
O5 C20 N3 . . 124.2(6)
O5 C20 H20 . . 117.9
N3 C20 H20 . . 117.9
C14 C13 C12 . . 121.4(7)
C14 C13 H13 . . 119.3
C12 C13 H13 . . 119.3
N2 C10 C9 . . 112.9(5)
N2 C10 H10A . . 109
C9 C10 H10A . . 109
N2 C10 H10B . . 109
C9 C10 H10B . . 109
H10A C10 H10B . . 107.8
C1 C2 C3 . . 121.4(7)
C1 C2 H2A . . 119.3
C3 C2 H2A . . 119.3
N3 C22 H22A . . 109.5
N3 C22 H22B . . 109.5
H22A C22 H22B . . 109.5
N3 C22 H22C . . 109.5
H22A C22 H22C . . 109.5
H22B C22 H22C . . 109.5
C13 C14 C15 . . 119.1(6)
C13 C14 H14 . . 120.4
C15 C14 H14 . . 120.4
C2 C3 C4 . . 119.7(8)
C2 C3 H3 . . 120.1
C4 C3 H3 . . 120.1
N3 C21 H21A . . 109.5
N3 C21 H21B . . 109.5
H21A C21 H21B . . 109.5
N3 C21 H21C . . 109.5
H21A C21 H21C . . 109.5
H21B C21 H21C . . 109.5
C5 C4 C3 . . 119.0(8)
C5 C4 H4 . . 120.5
C3 C4 H4 . . 120.5
C18 C19 H19A . . 109.5
C18 C19 H19B . . 109.5
H19A C19 H19B . . 109.5
C18 C19 H19C . . 109.5
H19A C19 H19C . . 109.5
H19B C19 H19C . . 109.5

loop_
_geom_bond_atom_site_label_1
_geom_bond_atom_site_label_2
_geom_bond_site_symmetry_2
_geom_bond_distance
Zn O1 3 2.070(4)
Zn O1 . 2.070(4)
Zn O2 . 2.064(4)
Zn O2 3 2.064(4)
Zn O3 3 2.121(4)
Zn O3 . 2.121(4)
Zn Ni 3 3.0705(11)
Zn Ni . 3.0705(11)
Ni O1 . 2.039(4)
Ni O2 . 2.043(4)
Ni O4 . 2.038(4)
Ni O5 . 2.168(4)
Ni N1 . 2.094(5)
Ni N2 . 2.095(5)
O1 C1 . 1.331(7)
O2 C17 . 1.334(6)
O3 C18 . 1.248(7)
O4 C18 . 1.264(7)
O5 C20 . 1.234(7)
N1 C7 . 1.470(8)
N1 C8 . 1.486(8)
N1 H1 . 0.91
N2 C10 . 1.482(7)
N2 C11 . 1.468(7)
N2 H2 . 0.91
N3 C20 . 1.316(7)
N3 C21 . 1.446(9)
N3 C22 . 1.414(8)
C1 C2 . 1.380(8)
C1 C6 . 1.419(9)
C2 C3 . 1.382(9)
C2 H2A . 0.93
C3 C4 . 1.386(12)
C3 H3 . 0.93
C4 H4 . 0.93
C5 C4 . 1.367(12)
C5 C6 . 1.361(10)
C5 H5 . 0.93
C6 C7 . 1.497(9)
C7 H7A . 0.97
C7 H7B . 0.97
C8 C9 . 1.510(9)
C8 H8A . 0.97
C8 H8B . 0.97
C9 C10 . 1.513(9)
C9 H9A . 0.97
C9 H9B . 0.97
C10 H10A . 0.97
C10 H10B . 0.97
C11 H11A . 0.97
C11 H11B . 0.97
C12 C11 . 1.505(8)
C12 C13 . 1.387(8)
C13 C14 . 1.375(9)
C13 H13 . 0.93
C14 H14 . 0.93
C15 C14 . 1.389(9)
C15 H15 . 0.93
C16 C15 . 1.386(8)
C16 H16 . 0.93
C17 C16 . 1.394(8)
C17 C12 . 1.420(8)
C18 C19 . 1.498(8)
C19 H19A . 0.96
C19 H19B . 0.96
C19 H19C . 0.96
C20 H20 . 0.93
C21 H21A . 0.96
C21 H21B . 0.96
C21 H21C . 0.96
C22 H22A . 0.96
C22 H22B . 0.96
C22 H22C . 0.96

loop_
_geom_hbond_atom_site_label_D
_geom_hbond_atom_site_label_H
_geom_hbond_atom_site_label_A
_geom_hbond_site_symmetry_A
_geom_hbond_distance_DH
_geom_hbond_distance_HA
_geom_hbond_distance_DA
_geom_hbond_angle_DHA
_geom_hbond_publ_flag
C2 H2A O3 3_555 0.93 2.51 3.211(7) 133 yes
C16 H16 O3 3_555 0.93 2.55 3.241(8) 132 yes
C20 H20 O3 3_555 0.93 2.50 3.325(8) 149 yes

loop_
_geom_torsion_atom_site_label_1
_geom_torsion_atom_site_label_2
_geom_torsion_atom_site_label_3
_geom_torsion_atom_site_label_4
_geom_torsion_site_symmetry_1
_geom_torsion
O2 Zn Ni O4 . 98.7(2)
O2 Zn Ni O4 3 -81.3(2)
O1 Zn Ni O4 3 76.47(19)
O1 Zn Ni O4 . -103.53(19)
O3 Zn Ni O4 3 178.82(16)
O3 Zn Ni O4 . -1.18(16)
O2 Zn Ni O1 . -157.8(2)
O2 Zn Ni O1 3 22.2(2)
O1 Zn Ni O1 3 180
O3 Zn Ni O1 3 -77.64(19)
O3 Zn Ni O1 . 102.36(19)
O2 Zn Ni O2 3 180
O1 Zn Ni O2 3 -22.2(2)
O1 Zn Ni O2 . 157.8(2)
O3 Zn Ni O2 3 80.15(19)
O3 Zn Ni O2 . -99.85(19)
O2 Zn Ni N1 . -174.3(2)
O2 Zn Ni N1 3 5.7(2)
O1 Zn Ni N1 3 163.4(2)
O1 Zn Ni N1 . -16.6(2)
O3 Zn Ni N1 3 -94.2(2)
O3 Zn Ni N1 . 85.8(2)
O2 Zn Ni N2 . 16.3(2)
O2 Zn Ni N2 3 -163.7(2)
O1 Zn Ni N2 3 -5.9(2)
O1 Zn Ni N2 . 174.1(2)
O3 Zn Ni N2 3 96.4(2)
O3 Zn Ni N2 . -83.6(2)
O2 Zn Ni O5 . -76.33(19)
O2 Zn Ni O5 3 103.67(19)
O1 Zn Ni O5 3 -98.5(2)
O1 Zn Ni O5 . 81.5(2)
O3 Zn Ni O5 3 3.82(16)
O3 Zn Ni O5 . -176.18(16)
O1 Ni O5 C20 . 42.3(5)
O2 Ni O5 C20 . -39.7(5)
N1 Ni O5 C20 . 134.8(5)
N2 Ni O5 C20 . -131.8(5)
Zn Ni O5 C20 . 0.7(5)
O4 Ni O2 C17 . 126.7(4)
O1 Ni O2 C17 . -140.0(4)
N2 Ni O2 C17 . 37.0(4)
O5 Ni O2 C17 . -46.2(4)
Zn Ni O2 C17 . -154.8(5)
O4 Ni O2 Zn . -78.51(17)
O1 Ni O2 Zn . 14.81(15)
N2 Ni O2 Zn . -168.16(17)
O5 Ni O2 Zn . 108.61(16)
O1 Zn O2 C17 3 -46.3(5)
O1 Zn O2 C17 . 133.7(5)
O3 Zn O2 C17 3 41.1(5)
O3 Zn O2 C17 . -138.9(5)
Ni Zn O2 C17 3 -31.6(6)
Ni Zn O2 C17 . 148.4(6)
O1 Zn O2 Ni 3 165.37(14)
O1 Zn O2 Ni . -14.63(14)
O3 Zn O2 Ni 3 -107.25(16)
O3 Zn O2 Ni . 72.75(16)
Ni Zn O2 Ni 3 180
O4 Ni O1 C1 . -129.0(4)
O2 Ni O1 C1 . 141.3(4)
N1 Ni O1 C1 . -35.8(4)
O5 Ni O1 C1 . 51.2(4)
Zn Ni O1 C1 . 156.1(5)
O4 Ni O1 Zn . 74.88(16)
O2 Ni O1 Zn . -14.76(14)
N1 Ni O1 Zn . 168.08(17)
O5 Ni O1 Zn . -104.84(16)
O2 Zn O1 C1 . -134.9(5)
O2 Zn O1 C1 3 45.1(5)
O3 Zn O1 C1 3 -40.5(5)
O3 Zn O1 C1 . 139.5(5)
Ni Zn O1 C1 3 30.5(6)
Ni Zn O1 C1 . -149.5(6)
O2 Zn O1 Ni . 14.66(14)
O2 Zn O1 Ni 3 -165.34(14)
O3 Zn O1 Ni 3 109.08(16)
O3 Zn O1 Ni . -70.92(16)
Ni Zn O1 Ni 3 180
O4 Ni N1 C7 . 77.7(4)
O1 Ni N1 C7 . -15.7(4)
N2 Ni N1 C7 . 167.5(4)
O5 Ni N1 C7 . -109.4(4)
Zn Ni N1 C7 . -4.7(5)
O4 Ni N1 C8 . -48.4(4)
O1 Ni N1 C8 . -141.9(4)
N2 Ni N1 C8 . 41.4(4)
O5 Ni N1 C8 . 124.4(4)
Zn Ni N1 C8 . -130.9(4)
O4 Ni N2 C11 . -74.7(4)
O2 Ni N2 C11 . 15.4(4)
N1 Ni N2 C11 . -167.7(4)
O5 Ni N2 C11 . 105.8(4)
Zn Ni N2 C11 . 4.6(5)
O4 Ni N2 C10 . 52.3(4)
O2 Ni N2 C10 . 142.4(4)
N1 Ni N2 C10 . -40.7(4)
O5 Ni N2 C10 . -127.2(4)
Zn Ni N2 C10 . 131.7(4)
Ni O2 C17 C16 . 134.1(5)
Zn O2 C17 C16 . -8.7(8)
Ni O2 C17 C12 . -45.6(6)
Zn O2 C17 C12 . 171.6(4)
Ni O1 C1 C2 . -135.3(5)
Zn O1 C1 C2 . 9.0(9)
Ni O1 C1 C6 . 44.3(7)
Zn O1 C1 C6 . -171.4(4)
O2 C17 C12 C13 . 175.2(5)
C16 C17 C12 C13 . -4.5(8)
O2 C17 C12 C11 . -5.8(8)
C16 C17 C12 C11 . 174.5(5)
O2 C17 C16 C15 . -175.2(6)
C12 C17 C16 C15 . 4.4(9)
C10 N2 C11 C12 . 169.4(5)
Ni N2 C11 C12 . -61.3(5)
C13 C12 C11 N2 . -114.2(6)
C17 C12 C11 N2 . 66.8(7)
C7 N1 C8 C9 . 175.1(5)
Ni N1 C8 C9 . -59.6(6)
N1 C8 C9 C10 . 72.0(7)
C4 C5 C6 C1 . -0.5(12)
C4 C5 C6 C7 . 177.3(8)
O1 C1 C6 C5 . -175.9(6)
C2 C1 C6 C5 . 3.7(9)
O1 C1 C6 C7 . 6.3(9)
C2 C1 C6 C7 . -174.1(6)
C8 N1 C7 C6 . -170.6(5)
Ni N1 C7 C6 . 61.6(6)
C5 C6 C7 N1 . 115.0(7)
C1 C6 C7 N1 . -67.2(8)
O1 Ni O4 C18 . -46.3(5)
O2 Ni O4 C18 . 35.7(5)
N1 Ni O4 C18 . -139.2(5)
N2 Ni O4 C18 . 127.9(5)
Zn Ni O4 C18 . -5.6(4)
O2 Zn O3 C18 . -31.5(5)
O2 Zn O3 C18 3 148.5(5)
O1 Zn O3 C18 3 -130.5(5)
O1 Zn O3 C18 . 49.5(5)
Ni Zn O3 C18 3 -170.7(5)
Ni Zn O3 C18 . 9.3(5)
Zn O3 C18 O4 . -18.1(9)
Zn O3 C18 C19 . 162.7(4)
Ni O4 C18 O3 . 15.1(9)
Ni O4 C18 C19 . -165.7(4)
C17 C16 C15 C14 . -1.5(10)
Ni O5 C20 N3 . 150.1(5)
C22 N3 C20 O5 . -4.1(11)
C21 N3 C20 O5 . -177.7(7)
C17 C12 C13 C14 . 1.7(10)
C11 C12 C13 C14 . -177.3(6)
C11 N2 C10 C9 . -175.7(5)
Ni N2 C10 C9 . 57.6(6)
C8 C9 C10 N2 . -70.7(7)
O1 C1 C2 C3 . 175.4(6)
C6 C1 C2 C3 . -4.2(9)
C12 C13 C14 C15 . 1.2(11)
C16 C15 C14 C13 . -1.4(11)
C1 C2 C3 C4 . 1.4(11)
C6 C5 C4 C3 . -2.4(14)
C2 C3 C4 C5 . 2.0(13)
